data_1007029
loop_
_publ_author_name
'Masse, R'
'Guitel, J C'
'Durif, A'

_publ_section_title
;
Structure cristalline du monophosphate  Ag Hg~2~ P O~4~. Donnees
cristallographiques sur Ag Hg~2~ As O~4~
;
_journal_coden_ASTM JSSCBI
_journal_name_full 'Journal of Solid State Chemistry'
_journal_page_first 369
_journal_page_last 373
_journal_paper_doi 10.1016/0022-4596(78)90086-5
_journal_volume 23
_journal_year 1978
_chemical_formula_structural 'Ag Hg2 P O4'
_chemical_formula_sum 'Ag Hg2 O4 P'
_chemical_name_systematic 'Silver dimercury(I) phosphate'
_space_group_IT_number 55
_symmetry_cell_setting orthorhombic
_symmetry_Int_Tables_number 55
_symmetry_space_group_name_Hall '-P 2 2ab'
_symmetry_space_group_name_H-M 'P b a m'
_cell_angle_alpha 90
_cell_angle_beta 90
_cell_angle_gamma 90
_cell_formula_units_Z 4
_cell_length_a 9.256(2)
_cell_length_b 8.614(2)
_cell_length_c 6.152(2)
_cell_volume 490.5
_refine_ls_R_factor_all 0.046
_cod_database_code 1007029

loop_
_symmetry_equiv_pos_as_xyz
x,y,z
-x,-y,z
1/2+x,1/2-y,-z
1/2-x,1/2+y,-z
-x,-y,-z
x,y,-z
1/2-x,1/2+y,z
1/2+x,1/2-y,z

loop_
_atom_site_label
_atom_site_type_symbol
_atom_site_symmetry_multiplicity
_atom_site_Wyckoff_symbol
_atom_site_fract_x
_atom_site_fract_y
_atom_site_fract_z
_atom_site_occupancy
_atom_site_attached_hydrogens
_atom_site_calc_flag
Hg1 Hg1+ 8 i 0.03050(8) 0.25148(15) 0.21180(11) 1. 0 d
Ag1 Ag1+ 4 g 0.3501(3) 0.0292(3) 0. 1. 0 d
P1 P5+ 4 h 0.2857(9) 0.4556(8) 0.5 1. 0 d
O1 O2- 8 i 0.194(1) 0.050(1) 0.286(2) 1. 0 d
O2 O2- 4 h 0.132(2) 0.384(2) 0.5 1. 0 d
O3 O2- 4 h 0.405(2) 0.326(2) 0.5 1. 0 d

loop_
_atom_type_symbol
_atom_type_oxidation_number
Hg1+ 1.000
Ag1+ 1.000
P5+ 5.000
O2- -2.000
